data_4028835
loop_
_publ_author_name
'Xiao-Chuan Cai'
'Barry B. Snider'

_publ_section_title
;
 Synthesis of the Spiroiminal Moiety and Approaches to the Synthesis of
 Marineosins A and B
;
_journal_name_full 'Journal of Organic Chemistry'
_journal_page_first 12161
_journal_page_last 12175
_journal_paper_doi 10.1021/jo402178r
_journal_volume 78
_journal_year 2013
_chemical_formula_moiety 'C17.00 H25.00 N1 O2'
_chemical_formula_sum 'C17 H25 N O2'
_chemical_formula_weight 275.39
_space_group_IT_number 15
_symmetry_cell_setting monoclinic
_symmetry_space_group_name_Hall '-C 2yc'
_symmetry_space_group_name_H-M 'C 1 2/c 1'
_atom_sites_solution_hydrogens difmap
_atom_sites_solution_primary direct
_audit_creation_date 2013-08-11
_audit_creation_method CRYSTALS_ver_14.52
_cell_angle_alpha 90
_cell_angle_beta 115.845(2)
_cell_angle_gamma 90
_cell_formula_units_Z 8
_cell_length_a 26.6957(13)
_cell_length_b 9.4112(5)
_cell_length_c 13.5643(7)
_cell_measurement_reflns_used 7440
_cell_measurement_temperature 160
_cell_measurement_theta_max 27
_cell_measurement_theta_min 2
_cell_volume 3067.0(3)
_computing_cell_refinement 'Apex2 (Bruker AXS, 2006)'
_computing_data_collection 'Apex2 (Bruker AXS, 2006)'
_computing_data_reduction 'Apex2 (Bruker AXS, 2006)'
_computing_molecular_graphics 'CAMERON (Watkin et al., 1996)'
_computing_publication_material 'CRYSTALS (Betteridge et al., 2003)'
_computing_structure_refinement 'CRYSTALS (Betteridge et al., 2003)'
_computing_structure_solution 'SIR92 (Altomare et al., 1994)'
_diffrn_ambient_temperature 160
_diffrn_measured_fraction_theta_full 0.997
_diffrn_measured_fraction_theta_max 0.997
_diffrn_measurement_device Area
_diffrn_measurement_device_type 'Bruker Kappa Apex2'
_diffrn_measurement_method '\f & \w scans'
_diffrn_radiation_monochromator graphite
_diffrn_radiation_type 'Mo K\a'
_diffrn_radiation_wavelength 0.71073
_diffrn_reflns_av_R_equivalents 0.026
_diffrn_reflns_limit_h_max 31
_diffrn_reflns_limit_h_min -34
_diffrn_reflns_limit_k_max 12
_diffrn_reflns_limit_k_min -12
_diffrn_reflns_limit_l_max 17
_diffrn_reflns_limit_l_min -17
_diffrn_reflns_number 18576
_diffrn_reflns_theta_full 27.004
_diffrn_reflns_theta_max 27.004
_diffrn_reflns_theta_min 2.324
_diffrn_standards_number 0
_exptl_absorpt_coefficient_mu 0.077
_exptl_absorpt_correction_T_max 0.99
_exptl_absorpt_correction_T_min 0.99
_exptl_absorpt_correction_type numerical
_exptl_absorpt_process_details
; 
 Analytical Absorption (De Meulenaer & Tompa, 1965) 
;
_exptl_crystal_colour colourless
_exptl_crystal_density_diffrn 1.193
_exptl_crystal_description prism
_exptl_crystal_F_000 1200.000
_exptl_crystal_size_max 0.610
_exptl_crystal_size_mid 0.160
_exptl_crystal_size_min 0.160
_refine_diff_density_max 0.36
_refine_diff_density_min -0.21
_refine_ls_extinction_method none
_refine_ls_goodness_of_fit_ref 1.0230
_refine_ls_hydrogen_treatment mixed
_refine_ls_matrix_type full
_refine_ls_number_parameters 190
_refine_ls_number_reflns 3333
_refine_ls_number_restraints 0
_refine_ls_R_factor_all 0.0483
_refine_ls_R_factor_gt 0.0434
_refine_ls_shift/su_max 0.0048862
_refine_ls_shift/su_mean 0.0003757
_refine_ls_structure_factor_coef Fsqd
_refine_ls_weighting_details
;
 Method= Modified Sheldrick 
 w=1/[\s^2^(F^2^) + ( 0.05P)^2^ + 2.92P] 
 ,where P=(max(Fo^2^,0) + 2Fc^2^)/3 
;
_refine_ls_weighting_scheme calc
_refine_ls_wR_factor_all 0.1117
_refine_ls_wR_factor_gt 0.1042
_refine_ls_wR_factor_ref 0.1117
_reflns_limit_h_max 30
_reflns_limit_h_min -34
_reflns_limit_k_max 12
_reflns_limit_k_min 0
_reflns_limit_l_max 17
_reflns_limit_l_min 0
_reflns_number_gt 3018
_reflns_number_total 3333
_reflns_threshold_expression I>2.0\s(I)
_oxford_diffrn_Wilson_B_factor 0.00
_oxford_diffrn_Wilson_scale 0.00
_oxford_refine_ls_r_factor_ref 0.0483
_oxford_refine_ls_scale 0.11364(5)
_oxford_reflns_number_all 3333
_oxford_reflns_threshold_expression_ref I>-10.0\s(I)
_oxford_structure_analysis_title 'xccai_6_101_1_0m in C2/c'
_cod_data_source_file jo402178r_si_002.cif
_cod_data_source_block xccai_6_101_1
_cod_original_sg_symbol_H-M 'C 1 2/c 1 '
_cod_original_formula_sum 'C17.00 H25.00 N1 O2'
_cod_database_code 4028835

loop_
_symmetry_equiv_pos_as_xyz
x,y,z
-x,-y,-z
x+1/2,y+1/2,z
-x+1/2,-y+1/2,-z
-x,y,-z+1/2
x,-y,z+1/2
-x+1/2,y+1/2,-z+1/2
x+1/2,-y+1/2,z+1/2

loop_
_atom_site_label
_atom_site_type_symbol
_atom_site_fract_x
_atom_site_fract_y
_atom_site_fract_z
_atom_site_U_iso_or_equiv
_atom_site_occupancy
_atom_site_adp_type
_atom_site_refinement_flags_posn
_atom_site_refinement_flags_occupancy
_atom_site_disorder_assembly
_atom_site_disorder_group
N1 N 0.58991(5) 0.76951(12) 0.35060(9) 0.0264 1.0000 Uani . . . .
O1 O 0.49869(4) 0.40048(10) 0.39605(8) 0.0292 1.0000 Uani . . . .
O2 O 0.48069(4) 0.62541(11) 0.35221(7) 0.0297 1.0000 Uani . . . .
C1 C 0.51239(6) 0.15134(16) 0.42766(14) 0.0408 1.0000 Uani . . . .
C2 C 0.54217(5) 0.29159(15) 0.44518(11) 0.0297 1.0000 Uani . . . .
C3 C 0.58131(6) 0.30301(15) 0.39174(12) 0.0310 1.0000 Uani . . . .
C4 C 0.60621(5) 0.45333(14) 0.40255(10) 0.0257 1.0000 Uani . . . .
C5 C 0.66971(5) 0.45509(16) 0.46856(12) 0.0322 1.0000 Uani . . . .
C6 C 0.70103(6) 0.41726(17) 0.40022(15) 0.0420 1.0000 Uani . . . .
C7 C 0.69142(7) 0.52173(17) 0.30647(14) 0.0407 1.0000 Uani . . . .
C8 C 0.70627(6) 0.67592(16) 0.34251(13) 0.0384 1.0000 Uani . . . .
C9 C 0.68580(7) 0.78094(18) 0.24558(14) 0.0442 1.0000 Uani . . . .
C10 C 0.68182(6) 0.93483(17) 0.27696(13) 0.0327 0.922(5) Uani . P 1 2
C11 C 0.62675(6) 0.97318(15) 0.28299(12) 0.0331 1.0000 Uani . . . .
C12 C 0.61783(5) 0.89654(14) 0.37092(11) 0.0282 1.0000 Uani . . . .
C13 C 0.63984(6) 0.91907(15) 0.48202(11) 0.0312 1.0000 Uani . . . .
C14 C 0.62563(6) 0.80090(15) 0.52980(11) 0.0307 1.0000 Uani . . . .
C15 C 0.59487(5) 0.70908(14) 0.44669(10) 0.0260 1.0000 Uani . . . .
C16 C 0.57778(5) 0.55913(14) 0.45189(10) 0.0246 1.0000 Uani . . . .
C17 C 0.51555(5) 0.53459(14) 0.39605(10) 0.0241 1.0000 Uani . . . .
C101 C 0.6430(9) 0.882(2) 0.2260(17) 0.041(6) 0.078(5) Uiso . P 1 1
H1 H 0.5705(7) 0.7341(19) 0.2873(15) 0.040(5) 1.0000 Uiso . . . .
H11 H 0.5392 0.0788 0.4601 0.0596 1.0000 Uiso R . . .
H12 H 0.4874 0.1539 0.4613 0.0598 1.0000 Uiso R . . .
H13 H 0.4925 0.1313 0.3506 0.0599 1.0000 Uiso R . . .
H21 H 0.5622 0.3129 0.5236 0.0349 1.0000 Uiso R . . .
H31 H 0.5603 0.2772 0.3145 0.0363 1.0000 Uiso R . . .
H32 H 0.6103 0.2345 0.4260 0.0380 1.0000 Uiso R . . .
H41 H 0.5977 0.4890 0.3281 0.0295 1.0000 Uiso R . . .
H51 H 0.6817 0.5503 0.5016 0.0379 1.0000 Uiso R . . .
H52 H 0.6799 0.3874 0.5299 0.0385 1.0000 Uiso R . . .
H61 H 0.6893 0.3204 0.3688 0.0504 1.0000 Uiso R . . .
H62 H 0.7415 0.4125 0.4505 0.0497 1.0000 Uiso R . . .
H71 H 0.6516 0.5189 0.2531 0.0485 1.0000 Uiso R . . .
H72 H 0.7129 0.4899 0.2683 0.0499 1.0000 Uiso R . . .
H81 H 0.7471 0.6812 0.3851 0.0475 1.0000 Uiso R . . .
H82 H 0.6899 0.7026 0.3945 0.0447 1.0000 Uiso R . . .
H91 H 0.6421 0.7553 0.1966 0.0534 1.0000 Uiso R . . .
H92 H 0.7094 0.7749 0.2066 0.0533 1.0000 Uiso R . . .
H101 H 0.6849 0.9978 0.2219 0.0406 0.922(5) Uiso R P 1 2
H102 H 0.7117 0.9533 0.3471 0.0408 0.922(5) Uiso R P 1 2
H111 H 0.6291 1.0756 0.2948 0.0408 1.0000 Uiso R . . .
H112 H 0.5947 0.9599 0.2145 0.0405 1.0000 Uiso R . . .
H131 H 0.6617 0.9999 0.5202 0.0382 1.0000 Uiso R . . .
H141 H 0.6359 0.7831 0.6052 0.0356 1.0000 Uiso R . . .
H161 H 0.5894 0.5361 0.5291 0.0297 1.0000 Uiso R . . .
H1011 H 0.6477 0.9446 0.1754 0.0493 0.078(5) Uiso R P 1 1
H1012 H 0.6104 0.8269 0.1888 0.0493 0.078(5) Uiso R P 1 1

loop_
_atom_site_aniso_label
_atom_site_aniso_U_11
_atom_site_aniso_U_22
_atom_site_aniso_U_33
_atom_site_aniso_U_23
_atom_site_aniso_U_13
_atom_site_aniso_U_12
N1 0.0264(5) 0.0268(6) 0.0232(5) -0.0029(4) 0.0082(4) 0.0000(4)
O1 0.0225(4) 0.0323(5) 0.0326(5) 0.0046(4) 0.0118(4) 0.0006(4)
O2 0.0266(5) 0.0369(5) 0.0254(5) 0.0054(4) 0.0112(4) 0.0070(4)
C1 0.0378(8) 0.0341(8) 0.0563(10) 0.0097(7) 0.0258(7) -0.0013(6)
C2 0.0269(6) 0.0307(7) 0.0330(7) 0.0061(5) 0.0144(5) 0.0032(5)
C3 0.0313(7) 0.0294(7) 0.0369(7) -0.0010(6) 0.0191(6) -0.0005(5)
C4 0.0236(6) 0.0284(6) 0.0271(6) 0.0013(5) 0.0130(5) 0.0008(5)
C5 0.0240(6) 0.0331(7) 0.0368(7) 0.0046(6) 0.0105(6) 0.0031(5)
C6 0.0296(7) 0.0352(8) 0.0671(11) -0.0015(7) 0.0265(7) 0.0032(6)
C7 0.0379(8) 0.0437(9) 0.0536(9) -0.0081(7) 0.0322(7) -0.0021(6)
C8 0.0291(7) 0.0384(8) 0.0462(9) 0.0012(7) 0.0150(6) 0.0020(6)
C9 0.0489(9) 0.0475(9) 0.0447(9) 0.0014(7) 0.0284(8) 0.0058(7)
C10 0.0335(9) 0.0353(9) 0.0301(8) 0.0044(6) 0.0146(7) -0.0017(6)
C11 0.0371(7) 0.0270(7) 0.0332(7) 0.0030(6) 0.0134(6) 0.0027(6)
C12 0.0273(6) 0.0243(6) 0.0319(7) -0.0021(5) 0.0119(5) 0.0020(5)
C13 0.0310(7) 0.0278(7) 0.0329(7) -0.0078(5) 0.0122(6) -0.0012(5)
C14 0.0311(7) 0.0341(7) 0.0260(6) -0.0060(5) 0.0115(5) -0.0002(5)
C15 0.0240(6) 0.0292(7) 0.0252(6) -0.0017(5) 0.0111(5) 0.0018(5)
C16 0.0227(6) 0.0294(7) 0.0223(6) -0.0001(5) 0.0103(5) 0.0010(5)
C17 0.0249(6) 0.0318(7) 0.0181(5) 0.0009(5) 0.0118(5) 0.0012(5)

loop_
_atom_type_symbol
_atom_type_scat_dispersion_real
_atom_type_scat_dispersion_imag
_atom_type_scat_Cromer_Mann_a1
_atom_type_scat_Cromer_Mann_b1
_atom_type_scat_Cromer_Mann_a2
_atom_type_scat_Cromer_Mann_b2
_atom_type_scat_Cromer_Mann_a3
_atom_type_scat_Cromer_Mann_b3
_atom_type_scat_Cromer_Mann_a4
_atom_type_scat_Cromer_Mann_b4
_atom_type_scat_Cromer_Mann_c
_atom_type_scat_source
C 0.0033 0.0016 2.3100 20.8439 1.0200 10.2075 1.5886 0.5687 0.8650 51.6512 0.2156 'International Tables Vol C 4.2.6.8 and 6.1.1.4'
H 0.0000 0.0000 0.4930 10.5109 0.3229 26.1257 0.1402 3.1424 0.0408 57.7998 0.0030 'International Tables Vol C 4.2.6.8 and 6.1.1.4'
N 0.0061 0.0033 12.2126 0.0057 3.1322 9.8933 2.0125 28.9975 1.1663 0.5826 -11.5290 'International Tables Vol C 4.2.6.8 and 6.1.1.4'
O 0.0106 0.0060 3.0485 13.2771 2.2868 5.7011 1.5463 0.3239 0.8670 32.9089 0.2508 'International Tables Vol C 4.2.6.8 and 6.1.1.4'

loop_
_geom_angle_atom_site_label_1
_geom_angle_atom_site_label_2
_geom_angle_atom_site_label_3
_geom_angle
_geom_angle_publ_flag
C12 N1 C15 110.53(11) yes
C12 N1 H1 125.5(12) no
C15 N1 H1 123.9(12) no
C2 O1 C17 117.21(10) yes
C2 C1 H11 108.6 no
C2 C1 H12 109.4 no
H11 C1 H12 109.8 no
C2 C1 H13 110.3 no
H11 C1 H13 108.1 no
H12 C1 H13 110.7 no
C1 C2 O1 106.32(11) yes
C1 C2 C3 114.47(12) yes
O1 C2 C3 107.85(10) yes
C1 C2 H21 110.5 no
O1 C2 H21 107.3 no
C3 C2 H21 110.0 no
C2 C3 C4 112.24(11) yes
C2 C3 H31 107.5 no
C4 C3 H31 110.6 no
C2 C3 H32 107.5 no
C4 C3 H32 110.4 no
H31 C3 H32 108.5 no
C3 C4 C5 112.72(11) yes
C3 C4 C16 110.75(10) yes
C5 C4 C16 111.19(11) yes
C3 C4 H41 108.4 no
C5 C4 H41 107.1 no
C16 C4 H41 106.3 no
C4 C5 C6 113.51(12) yes
C4 C5 H51 109.4 no
C6 C5 H51 109.1 no
C4 C5 H52 108.2 no
C6 C5 H52 109.7 no
H51 C5 H52 106.7 no
C5 C6 C7 114.35(12) yes
C5 C6 H61 108.5 no
C7 C6 H61 108.9 no
C5 C6 H62 108.1 no
C7 C6 H62 109.6 no
H61 C6 H62 107.2 no
C6 C7 C8 114.60(14) yes
C6 C7 H71 109.0 no
C8 C7 H71 107.8 no
C6 C7 H72 108.6 no
C8 C7 H72 109.3 no
H71 C7 H72 107.2 no
C7 C8 C9 112.96(14) yes
C7 C8 H81 107.5 no
C9 C8 H81 111.0 no
C7 C8 H82 109.2 no
C9 C8 H82 109.6 no
H81 C8 H82 106.3 no
C8 C9 C101 123.2(9) yes
C8 C9 H91 105.4 no
C101 C9 H91 58.3 no
C8 C9 H92 110.5 no
C101 C9 H92 126.0 no
H91 C9 H92 115.2 no
C8 C9 C10 114.35(13) yes
C8 C9 H91 105.4 no
C10 C9 H91 101.2 no
C8 C9 H92 110.5 no
C10 C9 H92 110.1 no
H91 C9 H92 115.2 no
C9 C10 C11 114.75(13) yes
C9 C10 H101 108.7 no
C11 C10 H101 107.1 no
C9 C10 H102 108.7 no
C11 C10 H102 107.7 no
H101 C10 H102 109.7 no
C12 C11 C101 110.8(9) yes
C12 C11 H111 111.5 no
C101 C11 H111 135.1 no
C12 C11 H112 108.9 no
C101 C11 H112 74.7 no
H111 C11 H112 104.7 no
C10 C11 C12 114.40(12) yes
C10 C11 H111 104.2 no
C12 C11 H111 111.5 no
C10 C11 H112 112.7 no
C12 C11 H112 108.9 no
H111 C11 H112 104.7 no
C11 C12 N1 121.36(12) yes
C11 C12 C13 131.14(13) yes
N1 C12 C13 106.85(12) yes
C12 C13 C14 107.94(12) yes
C12 C13 H131 125.5 no
C14 C13 H131 126.5 no
C13 C14 C15 107.55(12) yes
C13 C14 H141 128.3 no
C15 C14 H141 124.1 no
N1 C15 C14 107.10(12) yes
N1 C15 C16 122.03(11) yes
C14 C15 C16 129.89(12) yes
C4 C16 C15 111.40(10) yes
C4 C16 C17 108.63(10) yes
C15 C16 C17 114.32(11) yes
C4 C16 H161 109.2 no
C15 C16 H161 107.4 no
C17 C16 H161 105.6 no
C16 C17 O1 116.05(11) yes
C16 C17 O2 125.36(12) yes
O1 C17 O2 118.58(11) yes
C9 C101 C11 138.9(16) yes
C9 C101 H91 47.4 no
C11 C101 H91 145.0 no
C9 C101 H1011 101.6 no
C11 C101 H1011 101.6 no
H91 C101 H1011 110.3 no
C9 C101 H1012 101.8 no
C11 C101 H1012 101.8 no
H91 C101 H1012 54.6 no
H1011 C101 H1012 109.5 no
C9 H91 C101 74.2 no

loop_
_geom_bond_atom_site_label_1
_geom_bond_atom_site_label_2
_geom_bond_distance
_geom_bond_publ_flag
N1 C12 1.3717(17) yes
N1 C15 1.3745(17) yes
N1 H1 0.854(18) no
O1 C2 1.4721(16) yes
O1 C17 1.3399(16) yes
O2 C17 1.2114(15) yes
C1 C2 1.505(2) yes
C1 H11 0.947 no
C1 H12 0.959 no
C1 H13 0.963 no
C2 C3 1.5130(18) yes
C2 H21 0.981 no
C3 C4 1.5427(18) yes
C3 H31 0.979 no
C3 H32 0.957 no
C4 C5 1.5337(17) yes
C4 C16 1.5680(17) yes
C4 H41 0.993 no
C5 C6 1.537(2) yes
C5 H51 0.990 no
C5 H52 0.988 no
C6 C7 1.538(2) yes
C6 H61 0.997 no
C6 H62 0.997 no
C7 C8 1.527(2) yes
C7 H71 0.992 no
C7 H72 0.973 no
C8 C9 1.542(2) yes
C8 H81 0.987 no
C8 H82 1.010 no
C9 C101 1.42(2) yes
C9 H91 1.089 no
C9 H92 0.985 no
C9 C10 1.526(2) yes
C9 H91 1.089 no
C9 H92 0.985 no
C10 C11 1.550(2) yes
C10 H101 0.984 no
C10 H102 0.954 no
C11 C12 1.499(2) yes
C11 C101 1.34(2) yes
C11 H111 0.975 no
C11 H112 0.958 no
C11 C12 1.499(2) yes
C11 H111 0.975 no
C11 H112 0.958 no
C12 C13 1.3745(19) yes
C13 C14 1.419(2) yes
C13 H131 0.962 no
C14 C15 1.3728(18) yes
C14 H141 0.951 no
C15 C16 1.4943(18) yes
C16 C17 1.5131(17) yes
C16 H161 0.978 no
C101 H91 1.258 no
C101 H1011 0.950 no
C101 H1012 0.950 no
